data_1573423
loop_
_publ_author_name
'Fujisaki, Masahiro'
'Naito, Ryoya'
'Shirahata, Takashi'
'Kawasugi, Yoshitaka'
'Tajima, Naoya'
'Misaki, Yohji'

_publ_section_title
;
 Molecular Conductors Based on Dimethylcyclohexene-Fused
 Tetrathiafulvalene
;
_journal_issue 6
_journal_name_full Chemistry
_journal_page_first 1509
_journal_page_last 1522
_journal_paper_doi 10.3390/chemistry6060091
_journal_volume 6
_journal_year 2024
_chemical_formula_moiety '2(C14 H16 S6), F6 P'
_chemical_formula_sum 'C28 H32 F6 P S12'
_chemical_formula_weight 898.22
_space_group_crystal_system triclinic
_space_group_IT_number 2
_space_group_name_Hall '-P 1'
_space_group_name_H-M_alt 'P -1'
_atom_sites_solution_hydrogens mixed
_atom_sites_solution_primary dual
_audit_creation_date 2024-11-20
_audit_creation_method
;
Olex2 1.5
(compiled 2024.01.12 svn.r2f8d729c for OlexSys, GUI svn.r6928)
;
_cell_angle_alpha 94.785(2)
_cell_angle_beta 90.361(2)
_cell_angle_gamma 99.344(2)
_cell_formula_units_Z 2
_cell_length_a 6.6189(2)
_cell_length_b 8.1402(2)
_cell_length_c 32.8895(8)
_cell_measurement_reflns_used 18912
_cell_measurement_temperature 100.15
_cell_measurement_theta_max 31.1300
_cell_measurement_theta_min 2.5320
_cell_volume 1742.10(8)
_computing_cell_refinement 'CrysAlisPro 1.171.41.93a (Rigaku OD, 2020)'
_computing_data_collection 'CrystalClear-SM Expert 2.1 b46 (Rigaku, 2016)'
_computing_data_reduction 'CrysAlisPro 1.171.41.93a (Rigaku OD, 2020)'
_computing_molecular_graphics 'Olex2 1.5 (Dolomanov et al., 2009)'
_computing_publication_material 'Olex2 1.5 (Dolomanov et al., 2009)'
_computing_structure_refinement 'SHELXL-2018/3 (Sheldrick, 2018)'
_computing_structure_solution 'SHELXT 2018/2 (Sheldrick, 2018)'
_diffrn_ambient_temperature 100.15
_diffrn_detector CCD
_diffrn_detector_area_resol_mean 7.111
_diffrn_detector_type 'Rigaku Saturn724+ area detector'
_diffrn_measured_fraction_theta_full 1.000
_diffrn_measured_fraction_theta_max 0.999
_diffrn_measurement_details
;
List of Runs (angles in degrees, time in seconds):

  # Type    Start    End  Width  t~exp~   \w     \q     \k     \f   Frames
--------------------------------------------------------------------------
  1  \w   -110.00  70.00   0.30    5.00    --  -20.00  45.00   0.00  600
  2  \w   -110.00  70.00   0.30    5.00    --  -20.00  45.00  90.00  600
  3  \w   -110.00  70.00   0.30    5.00    --  -20.00  45.00 180.00  600
  4  \w   -110.00  70.00   0.30    5.00    --  -20.00  45.00 270.00  600
;
_diffrn_measurement_device 'AFC11 SATURN724+ Right'
_diffrn_measurement_device_type 'Rigaku Varimax with Saturn'
_diffrn_measurement_method '\w scans'
_diffrn_orient_matrix_type 'CrysAlisPro convention (1999,Acta A55,543-557)'
_diffrn_orient_matrix_UB_11 -0.0458297000
_diffrn_orient_matrix_UB_12 0.0611235000
_diffrn_orient_matrix_UB_13 -0.0091555000
_diffrn_orient_matrix_UB_21 -0.0084042000
_diffrn_orient_matrix_UB_22 0.0423670000
_diffrn_orient_matrix_UB_23 0.0194993000
_diffrn_orient_matrix_UB_31 0.0981255000
_diffrn_orient_matrix_UB_32 0.0482150000
_diffrn_orient_matrix_UB_33 -0.0021224000
_diffrn_radiation_collimation 0.3
_diffrn_radiation_monochromator 'multi-layer mirror optics'
_diffrn_radiation_probe x-ray
_diffrn_radiation_type 'Mo K\a'
_diffrn_radiation_wavelength 0.71073
_diffrn_reflns_av_R_equivalents 0.0543
_diffrn_reflns_av_unetI/netI 0.0552
_diffrn_reflns_Laue_measured_fraction_full 1.000
_diffrn_reflns_Laue_measured_fraction_max 0.999
_diffrn_reflns_limit_h_max 8
_diffrn_reflns_limit_h_min -8
_diffrn_reflns_limit_k_max 10
_diffrn_reflns_limit_k_min -10
_diffrn_reflns_limit_l_max 42
_diffrn_reflns_limit_l_min -42
_diffrn_reflns_number 28964
_diffrn_reflns_point_group_measured_fraction_full 1.000
_diffrn_reflns_point_group_measured_fraction_max 0.999
_diffrn_reflns_theta_full 25.242
_diffrn_reflns_theta_max 27.485
_diffrn_reflns_theta_min 1.864
_diffrn_source 'rotating anode X-ray generator'
_diffrn_source_current 24.0
_diffrn_source_power 1.2
_diffrn_source_target Mo
_diffrn_source_type 'MicroMax 007'
_diffrn_source_voltage 50.0
_exptl_absorpt_coefficient_mu 0.855
_exptl_absorpt_correction_T_max 1.00000
_exptl_absorpt_correction_T_min 0.95176
_exptl_absorpt_correction_type multi-scan
_exptl_absorpt_process_details
;
CrysAlisPro 1.171.41.93a (Rigaku Oxford Diffraction, 2020)
Empirical absorption correction using spherical harmonics,
 implemented in SCALE3 ABSPACK scaling algorithm.
;
_exptl_crystal_colour black
_exptl_crystal_colour_primary black
_exptl_crystal_density_diffrn 1.712
_exptl_crystal_density_method 'not measured'
_exptl_crystal_description plate
_exptl_crystal_F_000 922
_exptl_crystal_size_max 0.12
_exptl_crystal_size_mid 0.1
_exptl_crystal_size_min 0.02
_refine_diff_density_max 0.701
_refine_diff_density_min -0.397
_refine_diff_density_rms 0.093
_refine_ls_extinction_method none
_refine_ls_goodness_of_fit_ref 1.031
_refine_ls_hydrogen_treatment mixed
_refine_ls_matrix_type full
_refine_ls_number_parameters 500
_refine_ls_number_reflns 8026
_refine_ls_number_restraints 107
_refine_ls_restrained_S_all 1.027
_refine_ls_R_factor_all 0.0620
_refine_ls_R_factor_gt 0.0409
_refine_ls_shift/su_max 0.001
_refine_ls_shift/su_mean 0.000
_refine_ls_structure_factor_coef Fsqd
_refine_ls_weighting_details 'w=1/[\s^2^(Fo^2^)+(0.0333P)^2^+0.8222P] where P=(Fo^2^+2Fc^2^)/3'
_refine_ls_weighting_scheme calc
_refine_ls_wR_factor_gt 0.0792
_refine_ls_wR_factor_ref 0.0860
_reflns_Friedel_coverage 0.000
_reflns_number_gt 6213
_reflns_number_total 8026
_reflns_threshold_expression 'I > 2\s(I)'
_cod_data_source_file rac-DMCh-EDT-TTF_PF6_100K.cif
_cod_data_source_block rac-dmch-et_pf6-thf-1_autored
_cod_database_code 1573423
_shelx_shelxl_version_number 2019/2
_chemical_oxdiff_formula C28H32PF6S12
_shelx_space_group_comment
;
The symmetry employed for this shelxl refinement is uniquely defined
by the following loop, which should always be used as a source of
symmetry information in preference to the above space-group names.
They are only intended as comments.
;
_olex2_refinement_description
;
1. Fixed Uiso
 At 1.2 times of:
  All C(H) groups, All C(H,H) groups, All C(H,H,H,H) groups
2. Restrained distances
 C6-C4 \\sim C6-C4A
 with sigma of 0.02
 C18-C17 \\sim C18-C17A
 with sigma of 0.02
 C18-C17 \\sim C18A-C17
 with sigma of 0.02
 C17-C18A \\sim C17A-C18A
 with sigma of 0.02
 C2-C4 \\sim C2-C4A
 with sigma of 0.02
 C19-C17 \\sim C19-C17A
 with sigma of 0.02
 C16-C18 \\sim C16-C18A
 with sigma of 0.02
 C1-C3 \\sim C1-C3A
 with sigma of 0.02
 C15-C17 \\sim C15-C17A
 with sigma of 0.02
 C4-C3 \\sim C4A-C3
 with sigma of 0.02
 C5-C3 \\sim C5-C3A
 with sigma of 0.02
 C20-C18 \\sim C20-C18A
 with sigma of 0.02
 C4-C3 \\sim C4-C3A
 with sigma of 0.02
 C3-C4A \\sim C3A-C4A
 with sigma of 0.02
3. Uiso/Uaniso restraints and constraints
C4A \\sim C4: within 1.7A with sigma of 0.04 and sigma for terminal atoms of
0.08 within 1.7A
C3A \\sim C3: within 1.7A with sigma of 0.04 and sigma for terminal atoms of
0.08 within 1.7A
4. Rigid body (RIGU) restrains
 C4A, C6, C8, C3A, C5, C7, C3, C4, C2, C1
 with sigma for 1-2 distances of 0.004 and sigma for 1-3 distances of 0.004
5. Others
 Sof(H5BC)=Sof(H5BD)=Sof(H6BC)=Sof(H6BD)=Sof(C4A)=Sof(H4A)=Sof(C3A)=Sof(H3A)=1-
 FVAR(1)
 Sof(H5AA)=Sof(H5AB)=Sof(H6AA)=Sof(H6AB)=Sof(C4)=Sof(H4)=Sof(C3)=Sof(H3)=FVAR(1)
 Sof(H20C)=Sof(H20D)=Sof(H19C)=Sof(H19D)=Sof(C18A)=Sof(H18A)=Sof(C17A)=
 Sof(H17A)=1-FVAR(2)
 Sof(H20A)=Sof(H20B)=Sof(H19A)=Sof(H19B)=Sof(C18)=Sof(H18)=Sof(C17)=Sof(H17)=
 FVAR(2)
6.a Ternary CH refined with riding coordinates:
 C4(H4), C18(H18), C3(H3), C17(H17), C4A(H4A), C3A(H3A), C18A(H18A), C17A(H17A)
6.b Secondary CH2 refined with riding coordinates:
 C28(H28A,H28B), C5(H5AA,H5AB), C5(H5BC,H5BD), C27(H27A,H27B), C20(H20A,H20B),
 C20(H20C,H20D), C6(H6AA,H6AB), C6(H6BC,H6BD), C19(H19A,H19B), C19(H19C,H19D),
 C14(H14A,H14B), C13(H13A,H13B)
;
_olex2_submission_special_instructions 'No special instructions were received'
_oxdiff_exptl_absorpt_empirical_details
;
Empirical correction (ABSPACK) includes:
- Absorption correction using spherical harmonics
- Frame scaling
- Detector area scaling
;
_oxdiff_exptl_absorpt_empirical_full_max 1.083
_oxdiff_exptl_absorpt_empirical_full_min 0.927

loop_
_space_group_symop_operation_xyz
'x, y, z'
'-x, -y, -z'

loop_
_atom_site_label
_atom_site_type_symbol
_atom_site_fract_x
_atom_site_fract_y
_atom_site_fract_z
_atom_site_U_iso_or_equiv
_atom_site_adp_type
_atom_site_occupancy
_atom_site_site_symmetry_order
_atom_site_calc_flag
_atom_site_refinement_flags_posn
_atom_site_refinement_flags_adp
_atom_site_refinement_flags_occupancy
_atom_site_disorder_assembly
_atom_site_disorder_group
S10 S 0.40996(9) 0.26769(8) -0.00850(2) 0.01061(14) Uani 1 1 d . . . . .
S8 S 0.26085(10) 0.12973(8) 0.07702(2) 0.01100(14) Uani 1 1 d . . . . .
S7 S 0.66785(9) 0.05344(8) 0.09320(2) 0.01101(14) Uani 1 1 d . . . . .
S3 S 1.33397(10) 0.43434(8) 0.43020(2) 0.01293(14) Uani 1 1 d . . . . .
S9 S 0.81914(9) 0.18679(8) 0.00641(2) 0.01113(14) Uani 1 1 d . . . . .
S12 S 0.50691(10) 0.41371(8) -0.08636(2) 0.01212(14) Uani 1 1 d . . . . .
S11 S 0.99765(10) 0.31393(8) -0.06899(2) 0.01371(14) Uani 1 1 d . . . . .
S4 S 0.90040(10) 0.36970(9) 0.40395(2) 0.01356(14) Uani 1 1 d . . . . .
S1 S 1.21600(10) 0.29193(9) 0.51635(2) 0.01431(15) Uani 1 1 d . . . . .
S2 S 0.77910(10) 0.22929(9) 0.49257(2) 0.01464(15) Uani 1 1 d . . . . .
S5 S 1.49942(10) 0.49213(9) 0.34917(2) 0.01689(15) Uani 1 1 d . . . . .
S6 S 0.97959(10) 0.41212(9) 0.31662(2) 0.01659(15) Uani 1 1 d . . . . .
P1 P 0.77024(11) 0.51581(9) 0.19970(2) 0.01477(15) Uani 1 1 d . . . . .
F1 F 0.8312(2) 0.66728(19) 0.17147(5) 0.0226(4) Uani 1 1 d . . . . .
F5 F 0.6912(3) 0.3946(2) 0.15977(5) 0.0247(4) Uani 1 1 d . . . . .
F6 F 0.7120(3) 0.3639(2) 0.22776(5) 0.0276(4) Uani 1 1 d . . . . .
F3 F 0.8478(3) 0.6371(2) 0.23937(5) 0.0260(4) Uani 1 1 d . . . . .
F4 F 0.9949(2) 0.4677(2) 0.19399(5) 0.0260(4) Uani 1 1 d . . . . .
F2 F 0.5461(2) 0.5634(2) 0.20488(5) 0.0275(4) Uani 1 1 d . . . . .
C23 C 0.5072(4) 0.1262(3) 0.05971(8) 0.0106(5) Uani 1 1 d . . . . .
C22 C 0.3054(4) 0.0663(3) 0.12501(7) 0.0098(5) Uani 1 1 d . . . . .
C7 C 1.0442(4) 0.1949(3) 0.55076(8) 0.0117(5) Uani 1 1 d . . . . .
C24 C 0.5705(4) 0.1826(3) 0.02302(8) 0.0107(5) Uani 1 1 d . . . . .
C10 C 1.0799(4) 0.3624(3) 0.44250(8) 0.0113(5) Uani 1 1 d . . . . .
C28 C 0.7290(4) 0.4376(3) -0.11878(7) 0.0128(5) Uani 1 1 d . . . . .
H28A H 0.730194 0.331324 -0.135683 0.015 Uiso 1 1 calc R U . . .
H28B H 0.716101 0.524797 -0.137461 0.015 Uiso 1 1 calc R U . . .
C25 C 0.7827(4) 0.2812(3) -0.03818(7) 0.0111(5) Uani 1 1 d . . . . .
C21 C 0.4924(4) 0.0301(3) 0.13259(8) 0.0108(5) Uani 1 1 d . . . . .
C26 C 0.5946(4) 0.3195(3) -0.04531(7) 0.0098(5) Uani 1 1 d . . . . .
C5 C 1.1239(4) 0.1565(3) 0.59086(8) 0.0145(6) Uani 1 1 d D . . . .
H5AA H 1.238426 0.245474 0.600529 0.017 Uiso 0.815(10) 1 calc R U P A 1
H5AB H 1.177526 0.049613 0.587368 0.017 Uiso 0.815(10) 1 calc R U P A 1
H5BC H 1.177321 0.262426 0.607257 0.017 Uiso 0.185(10) 1 calc R U P A 2
H5BD H 1.238917 0.093594 0.586159 0.017 Uiso 0.185(10) 1 calc R U P A 2
C9 C 1.0310(4) 0.3027(3) 0.47904(8) 0.0125(5) Uani 1 1 d . . . . .
C27 C 0.9316(4) 0.4849(3) -0.09531(8) 0.0128(5) Uani 1 1 d . . . . .
H27A H 0.923082 0.580799 -0.075167 0.015 Uiso 1 1 calc R U . . .
H27B H 1.041367 0.520567 -0.114534 0.015 Uiso 1 1 calc R U . . .
C12 C 1.0818(4) 0.4102(3) 0.36573(8) 0.0120(5) Uani 1 1 d . . . . .
C20 C 0.1420(4) 0.0640(3) 0.15668(8) 0.0135(5) Uani 1 1 d D . . . .
H20A H 0.045857 -0.043040 0.152973 0.016 Uiso 0.797(8) 1 calc R U P B 1
H20B H 0.063641 0.155933 0.153413 0.016 Uiso 0.797(8) 1 calc R U P B 1
H20C H 0.012161 -0.000371 0.144859 0.016 Uiso 0.203(8) 1 calc R U P B 2
H20D H 0.119437 0.179811 0.164204 0.016 Uiso 0.203(8) 1 calc R U P B 2
C6 C 0.6795(4) 0.0914(3) 0.56698(8) 0.0161(6) Uani 1 1 d D . . . .
H6AA H 0.588133 -0.000485 0.551160 0.019 Uiso 0.815(10) 1 calc R U P A 1
H6AB H 0.596630 0.177800 0.576262 0.019 Uiso 0.815(10) 1 calc R U P A 1
H6BC H 0.632770 -0.027015 0.557105 0.019 Uiso 0.185(10) 1 calc R U P A 2
H6BD H 0.561466 0.151344 0.565127 0.019 Uiso 0.185(10) 1 calc R U P A 2
C8 C 0.8460(4) 0.1658(3) 0.53987(8) 0.0128(5) Uani 1 1 d . . . . .
C11 C 1.2811(4) 0.4403(3) 0.37787(8) 0.0127(5) Uani 1 1 d . . . . .
C19 C 0.5595(4) -0.0179(3) 0.17304(7) 0.0131(5) Uani 1 1 d D . . . .
H19A H 0.665615 0.072390 0.185532 0.016 Uiso 0.797(8) 1 calc R U P B 1
H19B H 0.621607 -0.120503 0.168665 0.016 Uiso 0.797(8) 1 calc R U P B 1
H19C H 0.703193 0.035078 0.179104 0.016 Uiso 0.203(8) 1 calc R U P B 2
H19D H 0.552688 -0.140550 0.171905 0.016 Uiso 0.203(8) 1 calc R U P B 2
C2 C 0.5949(5) -0.0110(4) 0.63522(10) 0.0233(7) Uani 1 1 d D . . . .
C15 C 0.4728(5) -0.0465(5) 0.24579(9) 0.0221(7) Uani 1 1 d D . . . .
C1 C 1.0373(5) 0.0840(5) 0.66157(10) 0.0269(7) Uani 1 1 d D . . . .
C14 C 1.1995(4) 0.5159(4) 0.29133(9) 0.0264(7) Uani 1 1 d . . . . .
H14A H 1.168552 0.507116 0.261665 0.032 Uiso 1 1 calc R U . . .
H14B H 1.222171 0.636000 0.301057 0.032 Uiso 1 1 calc R U . . .
C16 C 0.0679(5) 0.0631(5) 0.23094(9) 0.0243(7) Uani 1 1 d D . . . .
C13 C 1.3944(4) 0.4478(4) 0.29794(8) 0.0252(7) Uani 1 1 d . . . . .
H13A H 1.497895 0.495516 0.278704 0.030 Uiso 1 1 calc R U . . .
H13B H 1.367439 0.325205 0.291399 0.030 Uiso 1 1 calc R U . . .
C4 C 0.7674(5) 0.0235(6) 0.60439(11) 0.0158(9) Uani 0.815(10) 1 d D U P A 1
H4 H 0.811389 -0.085305 0.595259 0.019 Uiso 0.815(10) 1 calc R U P A 1
C18 C 0.2410(5) 0.0845(5) 0.19987(9) 0.0101(9) Uani 0.797(8) 1 d D . P B 1
H18 H 0.324384 0.198521 0.204869 0.012 Uiso 0.797(8) 1 calc R U P B 1
C3 C 0.9571(5) 0.1438(6) 0.62266(10) 0.0136(9) Uani 0.815(10) 1 d D U P A 1
H3 H 0.918956 0.256833 0.629174 0.016 Uiso 0.815(10) 1 calc R U P A 1
C17 C 0.3803(5) -0.0487(5) 0.20256(9) 0.0115(9) Uani 0.797(8) 1 d D . P B 1
H17 H 0.298306 -0.161517 0.194858 0.014 Uiso 0.797(8) 1 calc R U P B 1
C4A C 0.749(2) 0.101(3) 0.6109(4) 0.013(3) Uani 0.185(10) 1 d D U P A 2
H4A H 0.756805 0.218839 0.622799 0.016 Uiso 0.185(10) 1 calc R U P A 2
C3A C 0.954(2) 0.052(3) 0.6153(4) 0.017(4) Uani 0.185(10) 1 d D U P A 2
H3A H 0.945893 -0.069623 0.606134 0.020 Uiso 0.185(10) 1 calc R U P A 2
C18A C 0.200(2) -0.016(2) 0.1962(3) 0.012(4) Uiso 0.203(8) 1 d D . P B 2
H18A H 0.164462 -0.140297 0.193010 0.014 Uiso 0.203(8) 1 calc R U P B 2
C17A C 0.419(2) 0.040(2) 0.2075(3) 0.011(3) Uiso 0.203(8) 1 d D . P B 2
H17A H 0.448084 0.163864 0.213227 0.013 Uiso 0.203(8) 1 calc R U P B 2
H1A H 1.064(5) -0.021(4) 0.6591(10) 0.029(9) Uiso 1 1 d . . . . .
H2A H 0.639(5) -0.074(4) 0.6577(11) 0.050(11) Uiso 1 1 d . . . . .
H16A H -0.006(4) -0.039(4) 0.2280(8) 0.011(8) Uiso 1 1 d . . . . .
H1B H 0.943(6) 0.098(4) 0.6839(11) 0.049(11) Uiso 1 1 d . . . . .
H2B H 0.479(5) -0.084(4) 0.6224(10) 0.041(10) Uiso 1 1 d . . . . .
H15A H 0.567(5) -0.122(4) 0.2460(10) 0.038(10) Uiso 1 1 d . . . . .
H15B H 0.537(5) 0.054(4) 0.2558(9) 0.026(9) Uiso 1 1 d . . . . .
H15C H 0.364(5) -0.080(4) 0.2641(11) 0.043(10) Uiso 1 1 d . . . . .
H16B H -0.015(5) 0.151(4) 0.2279(10) 0.034(9) Uiso 1 1 d . . . . .
H16C H 0.128(5) 0.087(4) 0.2586(11) 0.046(10) Uiso 1 1 d . . . . .
H2C H 0.555(5) 0.094(4) 0.6482(10) 0.042(10) Uiso 1 1 d . . . . .
H1C H 1.167(6) 0.159(5) 0.6702(12) 0.066(13) Uiso 1 1 d . . . . .

loop_
_atom_site_aniso_label
_atom_site_aniso_U_11
_atom_site_aniso_U_22
_atom_site_aniso_U_33
_atom_site_aniso_U_23
_atom_site_aniso_U_13
_atom_site_aniso_U_12
S10 0.0096(3) 0.0142(3) 0.0094(3) 0.0043(2) 0.0017(2) 0.0043(3)
S8 0.0109(3) 0.0140(3) 0.0095(3) 0.0031(2) 0.0010(2) 0.0053(3)
S7 0.0096(3) 0.0155(3) 0.0089(3) 0.0032(3) 0.0009(2) 0.0039(3)
S3 0.0099(3) 0.0188(3) 0.0094(3) 0.0013(3) -0.0004(2) 0.0001(3)
S9 0.0087(3) 0.0161(3) 0.0095(3) 0.0041(3) 0.0002(2) 0.0033(3)
S12 0.0103(3) 0.0168(3) 0.0107(3) 0.0065(3) 0.0014(3) 0.0035(3)
S11 0.0098(3) 0.0175(3) 0.0154(3) 0.0063(3) 0.0036(3) 0.0043(3)
S4 0.0097(3) 0.0220(4) 0.0089(3) 0.0018(3) -0.0003(2) 0.0024(3)
S1 0.0099(3) 0.0223(4) 0.0101(3) 0.0039(3) -0.0007(3) -0.0005(3)
S2 0.0100(3) 0.0219(4) 0.0111(3) 0.0026(3) -0.0005(3) -0.0006(3)
S5 0.0104(3) 0.0279(4) 0.0121(3) 0.0051(3) 0.0017(3) 0.0005(3)
S6 0.0130(3) 0.0276(4) 0.0093(3) 0.0036(3) -0.0006(3) 0.0029(3)
P1 0.0183(4) 0.0155(4) 0.0118(3) 0.0028(3) 0.0017(3) 0.0057(3)
F1 0.0335(10) 0.0164(9) 0.0195(9) 0.0066(7) 0.0016(7) 0.0062(7)
F5 0.0325(10) 0.0213(9) 0.0165(8) -0.0025(7) 0.0039(7) -0.0051(7)
F6 0.0424(11) 0.0231(9) 0.0205(9) 0.0105(7) 0.0128(8) 0.0096(8)
F3 0.0337(10) 0.0283(10) 0.0158(8) -0.0039(7) -0.0049(7) 0.0072(8)
F4 0.0228(9) 0.0368(10) 0.0233(9) 0.0085(8) 0.0046(7) 0.0161(8)
F2 0.0200(9) 0.0407(11) 0.0246(9) 0.0037(8) 0.0042(7) 0.0128(8)
C23 0.0107(13) 0.0088(13) 0.0125(13) -0.0005(10) -0.0005(10) 0.0030(10)
C22 0.0117(13) 0.0097(13) 0.0080(12) 0.0017(10) 0.0009(10) 0.0010(10)
C7 0.0119(13) 0.0133(13) 0.0093(12) 0.0010(10) 0.0017(10) 0.0002(10)
C24 0.0090(12) 0.0104(13) 0.0130(13) 0.0013(10) 0.0001(10) 0.0021(10)
C10 0.0099(12) 0.0140(13) 0.0101(12) 0.0000(10) -0.0016(10) 0.0027(10)
C28 0.0143(13) 0.0172(14) 0.0073(12) 0.0021(10) 0.0025(10) 0.0028(11)
C25 0.0122(13) 0.0130(13) 0.0079(12) 0.0030(10) -0.0002(10) 0.0007(10)
C21 0.0124(13) 0.0098(13) 0.0094(12) -0.0001(10) 0.0027(10) 0.0001(10)
C26 0.0107(12) 0.0091(13) 0.0090(12) 0.0011(10) 0.0004(10) -0.0003(10)
C5 0.0146(13) 0.0184(14) 0.0108(12) 0.0026(11) 0.0000(10) 0.0025(11)
C9 0.0108(13) 0.0140(13) 0.0121(13) 0.0001(11) -0.0007(10) 0.0011(10)
C27 0.0143(13) 0.0121(13) 0.0123(13) 0.0041(11) 0.0014(11) 0.0019(11)
C12 0.0129(13) 0.0122(13) 0.0111(13) 0.0018(10) 0.0023(10) 0.0025(10)
C20 0.0119(13) 0.0184(14) 0.0107(13) 0.0016(11) 0.0021(10) 0.0044(11)
C6 0.0131(13) 0.0196(15) 0.0149(13) 0.0032(11) 0.0029(10) -0.0002(11)
C8 0.0166(13) 0.0125(13) 0.0090(12) -0.0006(10) 0.0002(10) 0.0019(10)
C11 0.0134(13) 0.0135(13) 0.0108(13) 0.0002(10) 0.0023(10) 0.0013(10)
C19 0.0131(13) 0.0177(14) 0.0098(13) 0.0037(11) -0.0003(10) 0.0051(11)
C2 0.0256(17) 0.0259(17) 0.0179(15) 0.0074(13) 0.0067(13) -0.0004(14)
C15 0.0228(17) 0.033(2) 0.0134(15) 0.0063(14) 0.0003(13) 0.0117(15)
C1 0.0246(17) 0.043(2) 0.0163(15) 0.0131(15) 0.0041(13) 0.0099(16)
C14 0.0200(16) 0.044(2) 0.0170(15) 0.0126(14) 0.0048(12) 0.0056(14)
C16 0.0165(16) 0.046(2) 0.0123(15) 0.0044(15) 0.0044(12) 0.0104(16)
C13 0.0194(16) 0.043(2) 0.0128(14) 0.0006(13) 0.0038(12) 0.0057(14)
C4 0.0189(18) 0.010(2) 0.0164(17) 0.0011(15) 0.0019(14) -0.0026(15)
C18 0.0138(17) 0.006(2) 0.0096(16) 0.0021(13) 0.0002(13) -0.0010(13)
C3 0.0197(17) 0.010(2) 0.0112(16) 0.0007(14) 0.0029(13) 0.0032(14)
C17 0.0182(19) 0.008(2) 0.0082(16) 0.0008(13) 0.0023(13) 0.0009(14)
C4A 0.017(5) 0.016(8) 0.006(4) -0.001(4) 0.002(3) 0.000(5)
C3A 0.019(5) 0.021(8) 0.012(5) 0.007(5) 0.003(3) 0.006(4)

loop_
_atom_type_symbol
_atom_type_description
_atom_type_scat_dispersion_real
_atom_type_scat_dispersion_imag
_atom_type_scat_source
C C 0.0033 0.0016 'International Tables Vol C Tables 4.2.6.8 and 6.1.1.4'
H H 0.0000 0.0000 'International Tables Vol C Tables 4.2.6.8 and 6.1.1.4'
F F 0.0171 0.0103 'International Tables Vol C Tables 4.2.6.8 and 6.1.1.4'
P P 0.1023 0.0942 'International Tables Vol C Tables 4.2.6.8 and 6.1.1.4'
S S 0.1246 0.1234 'International Tables Vol C Tables 4.2.6.8 and 6.1.1.4'

loop_
_geom_angle_atom_site_label_1
_geom_angle_atom_site_label_2
_geom_angle_atom_site_label_3
_geom_angle
_geom_angle_site_symmetry_1
_geom_angle_site_symmetry_3
_geom_angle_publ_flag
C24 S10 C26 95.45(12) . . ?
C23 S8 C22 95.73(12) . . ?
C23 S7 C21 95.82(12) . . ?
C10 S3 C11 94.82(12) . . ?
C24 S9 C25 95.32(12) . . ?
C26 S12 C28 102.19(12) . . ?
C25 S11 C27 98.45(12) . . ?
C10 S4 C12 95.24(12) . . ?
C9 S1 C7 95.56(12) . . ?
C9 S2 C8 95.17(12) . . ?
C11 S5 C13 101.14(13) . . ?
C12 S6 C14 100.72(13) . . ?
F1 P1 F5 89.56(9) . . ?
F1 P1 F4 89.59(9) . . ?
F6 P1 F1 179.29(10) . . ?
F6 P1 F5 90.36(9) . . ?
F6 P1 F4 89.70(9) . . ?
F3 P1 F1 90.27(9) . . ?
F3 P1 F5 179.64(11) . . ?
F3 P1 F6 89.81(9) . . ?
F3 P1 F4 90.62(9) . . ?
F3 P1 F2 89.92(9) . . ?
F4 P1 F5 89.69(9) . . ?
F2 P1 F1 90.10(9) . . ?
F2 P1 F5 89.76(9) . . ?
F2 P1 F6 90.60(9) . . ?
F2 P1 F4 179.38(10) . . ?
S7 C23 S8 114.67(14) . . ?
C24 C23 S8 122.31(19) . . ?
C24 C23 S7 122.97(19) . . ?
C21 C22 S8 117.11(19) . . ?
C21 C22 C20 123.0(2) . . ?
C20 C22 S8 119.84(18) . . ?
C5 C7 S1 119.09(19) . . ?
C8 C7 S1 117.1(2) . . ?
C8 C7 C5 123.7(2) . . ?
S9 C24 S10 115.46(14) . . ?
C23 C24 S10 121.87(19) . . ?
C23 C24 S9 122.55(19) . . ?
S4 C10 S3 114.79(14) . . ?
C9 C10 S3 121.52(19) . . ?
C9 C10 S4 123.7(2) . . ?
S12 C28 H28A 108.8 . . ?
S12 C28 H28B 108.8 . . ?
H28A C28 H28B 107.7 . . ?
C27 C28 S12 113.76(17) . . ?
C27 C28 H28A 108.8 . . ?
C27 C28 H28B 108.8 . . ?
S9 C25 S11 115.00(14) . . ?
C26 C25 S9 117.51(19) . . ?
C26 C25 S11 127.5(2) . . ?
C22 C21 S7 116.50(19) . . ?
C22 C21 C19 123.9(2) . . ?
C19 C21 S7 119.48(18) . . ?
S12 C26 S10 114.43(14) . . ?
C25 C26 S10 116.25(19) . . ?
C25 C26 S12 129.3(2) . . ?
C7 C5 H5AA 109.4 . . ?
C7 C5 H5AB 109.4 . . ?
C7 C5 H5BC 109.2 . . ?
C7 C5 H5BD 109.2 . . ?
C7 C5 C3 111.3(2) . . ?
C7 C5 C3A 112.0(5) . . ?
H5AA C5 H5AB 108.0 . . ?
H5BC C5 H5BD 107.9 . . ?
C3 C5 H5AA 109.4 . . ?
C3 C5 H5AB 109.4 . . ?
C3A C5 H5BC 109.2 . . ?
C3A C5 H5BD 109.2 . . ?
S1 C9 S2 114.64(14) . . ?
C10 C9 S1 122.3(2) . . ?
C10 C9 S2 123.0(2) . . ?
S11 C27 H27A 109.1 . . ?
S11 C27 H27B 109.1 . . ?
C28 C27 S11 112.39(18) . . ?
C28 C27 H27A 109.1 . . ?
C28 C27 H27B 109.1 . . ?
H27A C27 H27B 107.9 . . ?
S6 C12 S4 115.19(14) . . ?
C11 C12 S4 116.6(2) . . ?
C11 C12 S6 128.1(2) . . ?
C22 C20 H20A 109.7 . . ?
C22 C20 H20B 109.7 . . ?
C22 C20 H20C 109.1 . . ?
C22 C20 H20D 109.1 . . ?
C22 C20 C18 109.9(2) . . ?
C22 C20 C18A 112.5(5) . . ?
H20A C20 H20B 108.2 . . ?
H20C C20 H20D 107.8 . . ?
C18 C20 H20A 109.7 . . ?
C18 C20 H20B 109.7 . . ?
C18A C20 H20C 109.1 . . ?
C18A C20 H20D 109.1 . . ?
H6AA C6 H6AB 107.9 . . ?
H6BC C6 H6BD 107.8 . . ?
C8 C6 H6AA 109.3 . . ?
C8 C6 H6AB 109.3 . . ?
C8 C6 H6BC 109.1 . . ?
C8 C6 H6BD 109.1 . . ?
C8 C6 C4 111.7(2) . . ?
C8 C6 C4A 112.6(6) . . ?
C4 C6 H6AA 109.3 . . ?
C4 C6 H6AB 109.3 . . ?
C4A C6 H6BC 109.1 . . ?
C4A C6 H6BD 109.1 . . ?
C7 C8 S2 117.4(2) . . ?
C7 C8 C6 123.3(2) . . ?
C6 C8 S2 119.18(19) . . ?
S5 C11 S3 113.60(14) . . ?
C12 C11 S3 117.1(2) . . ?
C12 C11 S5 129.3(2) . . ?
C21 C19 H19A 109.2 . . ?
C21 C19 H19B 109.2 . . ?
C21 C19 H19C 109.6 . . ?
C21 C19 H19D 109.6 . . ?
C21 C19 C17 112.2(2) . . ?
C21 C19 C17A 110.2(5) . . ?
H19A C19 H19B 107.9 . . ?
H19C C19 H19D 108.1 . . ?
C17 C19 H19A 109.2 . . ?
C17 C19 H19B 109.2 . . ?
C17A C19 H19C 109.6 . . ?
C17A C19 H19D 109.6 . . ?
C4 C2 H2A 111(2) . . ?
C4 C2 H2B 110(2) . . ?
C4 C2 H2C 112(2) . . ?
C4A C2 H2A 122(2) . . ?
C4A C2 H2B 122(2) . . ?
C4A C2 H2C 87(2) . . ?
H2A C2 H2B 104(3) . . ?
H2A C2 H2C 107(3) . . ?
H2B C2 H2C 112(3) . . ?
C17 C15 H15A 110(2) . . ?
C17 C15 H15B 114(2) . . ?
C17 C15 H15C 109(2) . . ?
C17A C15 H15A 124(2) . . ?
C17A C15 H15B 87(2) . . ?
C17A C15 H15C 117(2) . . ?
H15A C15 H15B 108(3) . . ?
H15A C15 H15C 109(3) . . ?
H15B C15 H15C 107(3) . . ?
C3 C1 H1A 115(2) . . ?
C3 C1 H1B 110(2) . . ?
C3 C1 H1C 108(2) . . ?
C3A C1 H1A 87(2) . . ?
C3A C1 H1B 121(2) . . ?
C3A C1 H1C 124(2) . . ?
H1A C1 H1B 110(3) . . ?
H1A C1 H1C 108(3) . . ?
H1B C1 H1C 105(3) . . ?
S6 C14 H14A 108.6 . . ?
S6 C14 H14B 108.6 . . ?
H14A C14 H14B 107.6 . . ?
C13 C14 S6 114.7(2) . . ?
C13 C14 H14A 108.6 . . ?
C13 C14 H14B 108.6 . . ?
C18 C16 H16A 111.8(18) . . ?
C18 C16 H16B 107.8(19) . . ?
C18 C16 H16C 109(2) . . ?
C18A C16 H16A 82.0(19) . . ?
C18A C16 H16B 126.2(19) . . ?
C18A C16 H16C 118(2) . . ?
H16A C16 H16B 113(3) . . ?
H16A C16 H16C 111(3) . . ?
H16B C16 H16C 105(3) . . ?
S5 C13 H13A 108.7 . . ?
S5 C13 H13B 108.7 . . ?
C14 C13 S5 114.0(2) . . ?
C14 C13 H13A 108.7 . . ?
C14 C13 H13B 108.7 . . ?
H13A C13 H13B 107.6 . . ?
C6 C4 C2 108.3(3) . . ?
C6 C4 H4 108.0 . . ?
C6 C4 C3 111.3(3) . . ?
C2 C4 H4 108.0 . . ?
C2 C4 C3 113.1(3) . . ?
C3 C4 H4 108.0 . . ?
C20 C18 H18 109.6 . . ?
C16 C18 C20 108.0(2) . . ?
C16 C18 H18 109.6 . . ?
C16 C18 C17 111.4(3) . . ?
C17 C18 C20 108.5(3) . . ?
C17 C18 H18 109.6 . . ?
C5 C3 C1 109.7(3) . . ?
C5 C3 C4 108.5(3) . . ?
C5 C3 H3 108.9 . . ?
C1 C3 C4 111.9(3) . . ?
C1 C3 H3 108.9 . . ?
C4 C3 H3 108.9 . . ?
C19 C17 C15 107.5(3) . . ?
C19 C17 C18 110.3(3) . . ?
C19 C17 H17 109.0 . . ?
C15 C17 H17 109.0 . . ?
C18 C17 C15 112.1(3) . . ?
C18 C17 H17 109.0 . . ?
C6 C4A C2 110.6(9) . . ?
C6 C4A H4A 108.3 . . ?
C2 C4A H4A 108.3 . . ?
C3A C4A C6 112.4(14) . . ?
C3A C4A C2 108.9(14) . . ?
C3A C4A H4A 108.3 . . ?
C5 C3A C1 104.0(8) . . ?
C5 C3A H3A 109.3 . . ?
C1 C3A H3A 109.3 . . ?
C4A C3A C5 113.2(14) . . ?
C4A C3A C1 111.5(14) . . ?
C4A C3A H3A 109.3 . . ?
C20 C18A C16 103.8(7) . . ?
C20 C18A H18A 111.5 . . ?
C16 C18A H18A 111.5 . . ?
C17A C18A C20 110.9(11) . . ?
C17A C18A C16 107.5(11) . . ?
C17A C18A H18A 111.5 . . ?
C19 C17A H17A 110.2 . . ?
C15 C17A C19 105.7(7) . . ?
C15 C17A H17A 110.2 . . ?
C18A C17A C19 110.9(11) . . ?
C18A C17A C15 109.5(11) . . ?
C18A C17A H17A 110.2 . . ?

loop_
_geom_bond_atom_site_label_1
_geom_bond_atom_site_label_2
_geom_bond_distance
_geom_bond_site_symmetry_2
_geom_bond_publ_flag
S10 C24 1.740(3) . ?
S10 C26 1.753(2) . ?
S8 C23 1.734(3) . ?
S8 C22 1.739(2) . ?
S7 C23 1.730(3) . ?
S7 C21 1.747(3) . ?
S3 C10 1.750(3) . ?
S3 C11 1.760(3) . ?
S9 C24 1.733(3) . ?
S9 C25 1.745(3) . ?
S12 C28 1.816(2) . ?
S12 C26 1.748(2) . ?
S11 C25 1.750(3) . ?
S11 C27 1.809(3) . ?
S4 C10 1.743(3) . ?
S4 C12 1.758(3) . ?
S1 C7 1.752(3) . ?
S1 C9 1.745(3) . ?
S2 C9 1.751(3) . ?
S2 C8 1.756(3) . ?
S5 C11 1.745(3) . ?
S5 C13 1.804(3) . ?
S6 C12 1.750(3) . ?
S6 C14 1.805(3) . ?
P1 F1 1.6062(16) . ?
P1 F5 1.6063(17) . ?
P1 F6 1.6025(17) . ?
P1 F3 1.5978(17) . ?
P1 F4 1.6061(17) . ?
P1 F2 1.5996(17) . ?
C23 C24 1.371(4) . ?
C22 C21 1.345(3) . ?
C22 C20 1.505(3) . ?
C7 C5 1.493(3) . ?
C7 C8 1.336(4) . ?
C10 C9 1.355(3) . ?
C28 H28A 0.9900 . ?
C28 H28B 0.9900 . ?
C28 C27 1.520(3) . ?
C25 C26 1.356(3) . ?
C21 C19 1.502(3) . ?
C5 H5AA 0.9900 . ?
C5 H5AB 0.9900 . ?
C5 H5BC 0.9900 . ?
C5 H5BD 0.9900 . ?
C5 C3 1.523(4) . ?
C5 C3A 1.566(13) . ?
C27 H27A 0.9900 . ?
C27 H27B 0.9900 . ?
C12 C11 1.353(4) . ?
C20 H20A 0.9900 . ?
C20 H20B 0.9900 . ?
C20 H20C 0.9900 . ?
C20 H20D 0.9900 . ?
C20 C18 1.545(4) . ?
C20 C18A 1.573(11) . ?
C6 H6AA 0.9900 . ?
C6 H6AB 0.9900 . ?
C6 H6BC 0.9900 . ?
C6 H6BD 0.9900 . ?
C6 C8 1.504(4) . ?
C6 C4 1.538(4) . ?
C6 C4A 1.504(12) . ?
C19 H19A 0.9900 . ?
C19 H19B 0.9900 . ?
C19 H19C 0.9900 . ?
C19 H19D 0.9900 . ?
C19 C17 1.540(4) . ?
C19 C17A 1.562(11) . ?
C2 C4 1.539(4) . ?
C2 C4A 1.529(13) . ?
C2 H2A 1.00(4) . ?
C2 H2B 0.96(3) . ?
C2 H2C 1.00(4) . ?
C15 C17 1.542(4) . ?
C15 C17A 1.557(11) . ?
C15 H15A 0.95(3) . ?
C15 H15B 0.89(3) . ?
C15 H15C 0.96(4) . ?
C1 C3 1.528(4) . ?
C1 C3A 1.599(13) . ?
C1 H1A 0.90(3) . ?
C1 H1B 0.98(4) . ?
C1 H1C 0.99(4) . ?
C14 H14A 0.9900 . ?
C14 H14B 0.9900 . ?
C14 C13 1.506(4) . ?
C16 C18 1.538(4) . ?
C16 C18A 1.596(11) . ?
C16 H16A 0.89(3) . ?
C16 H16B 0.98(3) . ?
C16 H16C 0.98(4) . ?
C13 H13A 0.9900 . ?
C13 H13B 0.9900 . ?
C4 H4 1.0000 . ?
C4 C3 1.546(7) . ?
C18 H18 1.0000 . ?
C18 C17 1.541(5) . ?
C3 H3 1.0000 . ?
C17 H17 1.0000 . ?
C4A H4A 1.0000 . ?
C4A C3A 1.49(3) . ?
C3A H3A 1.0000 . ?
C18A H18A 1.0000 . ?
C18A C17A 1.48(2) . ?
C17A H17A 1.0000 . ?

loop_
_geom_torsion_atom_site_label_1
_geom_torsion_atom_site_label_2
_geom_torsion_atom_site_label_3
_geom_torsion_atom_site_label_4
_geom_torsion
_geom_torsion_site_symmetry_1
_geom_torsion_site_symmetry_2
_geom_torsion_site_symmetry_3
_geom_torsion_site_symmetry_4
_geom_torsion_publ_flag
S8 C23 C24 S10 1.8(3) . . . . ?
S8 C23 C24 S9 177.50(14) . . . . ?
S8 C22 C21 S7 0.6(3) . . . . ?
S8 C22 C21 C19 176.7(2) . . . . ?
S8 C22 C20 C18 -154.0(2) . . . . ?
S8 C22 C20 C18A 173.5(7) . . . . ?
S7 C23 C24 S10 -175.73(14) . . . . ?
S7 C23 C24 S9 0.0(3) . . . . ?
S7 C21 C19 C17 -174.6(2) . . . . ?
S7 C21 C19 C17A 156.3(7) . . . . ?
S3 C10 C9 S1 -0.3(3) . . . . ?
S3 C10 C9 S2 -179.90(14) . . . . ?
S9 C25 C26 S10 -0.3(3) . . . . ?
S9 C25 C26 S12 179.90(15) . . . . ?
S12 C28 C27 S11 71.5(2) . . . . ?
S11 C25 C26 S10 179.15(15) . . . . ?
S11 C25 C26 S12 -0.7(4) . . . . ?
S4 C10 C9 S1 178.12(14) . . . . ?
S4 C10 C9 S2 -1.5(3) . . . . ?
S4 C12 C11 S3 0.3(3) . . . . ?
S4 C12 C11 S5 -177.37(16) . . . . ?
S1 C7 C5 C3 155.9(3) . . . . ?
S1 C7 C5 C3A -173.2(9) . . . . ?
S1 C7 C8 S2 -0.5(3) . . . . ?
S1 C7 C8 C6 -176.9(2) . . . . ?
S6 C12 C11 S3 178.26(15) . . . . ?
S6 C12 C11 S5 0.6(4) . . . . ?
S6 C14 C13 S5 -70.0(3) . . . . ?
C23 S8 C22 C21 -2.8(2) . . . . ?
C23 S8 C22 C20 173.5(2) . . . . ?
C23 S7 C21 C22 2.0(2) . . . . ?
C23 S7 C21 C19 -174.3(2) . . . . ?
C22 S8 C23 S7 4.13(16) . . . . ?
C22 S8 C23 C24 -173.6(2) . . . . ?
C22 C21 C19 C17 9.3(4) . . . . ?
C22 C21 C19 C17A -19.7(8) . . . . ?
C22 C20 C18 C16 -174.2(3) . . . . ?
C22 C20 C18 C17 -53.3(3) . . . . ?
C22 C20 C18A C16 156.1(6) . . . . ?
C22 C20 C18A C17A 40.9(13) . . . . ?
C7 S1 C9 S2 3.05(17) . . . . ?
C7 S1 C9 C10 -176.6(2) . . . . ?
C7 C5 C3 C1 173.3(3) . . . . ?
C7 C5 C3 C4 50.7(4) . . . . ?
C7 C5 C3A C1 -158.7(8) . . . . ?
C7 C5 C3A C4A -37.5(19) . . . . ?
C24 S10 C26 S12 179.73(14) . . . . ?
C24 S10 C26 C25 -0.1(2) . . . . ?
C24 S9 C25 S11 -178.98(15) . . . . ?
C24 S9 C25 C26 0.5(2) . . . . ?
C10 S3 C11 S5 -175.21(15) . . . . ?
C10 S3 C11 C12 6.8(2) . . . . ?
C10 S4 C12 S6 174.54(15) . . . . ?
C10 S4 C12 C11 -7.2(2) . . . . ?
C28 S12 C26 S10 -176.87(14) . . . . ?
C28 S12 C26 C25 2.9(3) . . . . ?
C25 S9 C24 S10 -0.59(17) . . . . ?
C25 S9 C24 C23 -176.6(2) . . . . ?
C25 S11 C27 C28 -59.2(2) . . . . ?
C21 S7 C23 S8 -3.88(16) . . . . ?
C21 S7 C23 C24 173.8(2) . . . . ?
C21 C22 C20 C18 22.2(4) . . . . ?
C21 C22 C20 C18A -10.3(7) . . . . ?
C21 C19 C17 C15 -164.1(3) . . . . ?
C21 C19 C17 C18 -41.5(4) . . . . ?
C21 C19 C17A C15 168.9(6) . . . . ?
C21 C19 C17A C18A 50.3(13) . . . . ?
C26 S10 C24 S9 0.47(16) . . . . ?
C26 S10 C24 C23 176.5(2) . . . . ?
C26 S12 C28 C27 -38.0(2) . . . . ?
C5 C7 C8 S2 176.7(2) . . . . ?
C5 C7 C8 C6 0.3(4) . . . . ?
C9 S1 C7 C5 -178.9(2) . . . . ?
C9 S1 C7 C8 -1.5(2) . . . . ?
C9 S2 C8 C7 2.3(2) . . . . ?
C9 S2 C8 C6 178.8(2) . . . . ?
C27 S11 C25 S9 -155.71(15) . . . . ?
C27 S11 C25 C26 24.8(3) . . . . ?
C12 S4 C10 S3 11.71(16) . . . . ?
C12 S4 C10 C9 -166.8(2) . . . . ?
C12 S6 C14 C13 48.4(3) . . . . ?
C20 C22 C21 S7 -175.67(19) . . . . ?
C20 C22 C21 C19 0.5(4) . . . . ?
C20 C18 C17 C19 64.7(4) . . . . ?
C20 C18 C17 C15 -175.5(3) . . . . ?
C20 C18A C17A C19 -61.7(14) . . . . ?
C20 C18A C17A C15 -177.9(7) . . . . ?
C6 C4 C3 C5 -62.8(5) . . . . ?
C6 C4 C3 C1 176.0(3) . . . . ?
C6 C4A C3A C5 56(2) . . . . ?
C6 C4A C3A C1 172.9(9) . . . . ?
C8 S2 C9 S1 -3.26(17) . . . . ?
C8 S2 C9 C10 176.4(2) . . . . ?
C8 C7 C5 C3 -21.3(4) . . . . ?
C8 C7 C5 C3A 9.6(10) . . . . ?
C8 C6 C4 C2 166.7(3) . . . . ?
C8 C6 C4 C3 41.8(5) . . . . ?
C8 C6 C4A C2 -166.6(9) . . . . ?
C8 C6 C4A C3A -44.6(19) . . . . ?
C11 S3 C10 S4 -11.56(17) . . . . ?
C11 S3 C10 C9 167.0(2) . . . . ?
C11 S5 C13 C14 46.2(3) . . . . ?
C2 C4 C3 C5 175.0(3) . . . . ?
C2 C4 C3 C1 53.9(5) . . . . ?
C2 C4A C3A C5 179.0(8) . . . . ?
C2 C4A C3A C1 -64(2) . . . . ?
C14 S6 C12 S4 163.69(16) . . . . ?
C14 S6 C12 C11 -14.3(3) . . . . ?
C16 C18 C17 C19 -176.5(3) . . . . ?
C16 C18 C17 C15 -56.8(4) . . . . ?
C16 C18A C17A C19 -174.5(7) . . . . ?
C16 C18A C17A C15 69.2(13) . . . . ?
C13 S5 C11 S3 169.65(16) . . . . ?
C13 S5 C11 C12 -12.7(3) . . . . ?
C4 C6 C8 S2 172.9(3) . . . . ?
C4 C6 C8 C7 -10.8(4) . . . . ?
C4A C6 C8 S2 -159.3(10) . . . . ?
C4A C6 C8 C7 17.0(10) . . . . ?
